data_2231312
loop_
_publ_author_name
'Jia, Chun-Xiao'

_publ_section_title
;
 Bis[2,6-bis(3,5-dimethyl-1<i>H</i>-pyrazol-1-yl)pyridine]di-\m~3~-iodido-diiodidotetracopper(I)
;
_journal_coeditor_code SU2284
_journal_issue 8
_journal_name_full 'Acta Crystallographica Section E'
_journal_page_first m1059
_journal_paper_doi 10.1107/S1600536811026468
_journal_volume 67
_journal_year 2011
_chemical_formula_iupac '[Cu4 I4 (C15 H17 N5)2]'
_chemical_formula_moiety 'C30 H34 Cu4 I4 N10'
_chemical_formula_sum 'C30 H34 Cu4 I4 N10'
_chemical_formula_weight 1296.47
_chemical_name_systematic
;
Bis[2,6-bis(3,5-dimethyl-1<i>H</i>-pyrazol-1-yl)pyridine]di-\m~3~-iodido-
diiodidotetracopper(I)
;
_space_group_IT_number 14
_symmetry_cell_setting monoclinic
_symmetry_space_group_name_Hall '-P 2ybc'
_symmetry_space_group_name_H-M 'P 1 21/c 1'
_atom_sites_solution_hydrogens geom
_atom_sites_solution_primary direct
_atom_sites_solution_secondary difmap
_audit_creation_method SHELXL-97
_cell_angle_alpha 90.00
_cell_angle_beta 98.67(3)
_cell_angle_gamma 90.00
_cell_formula_units_Z 2
_cell_length_a 10.196(2)
_cell_length_b 11.425(2)
_cell_length_c 16.572(3)
_cell_measurement_reflns_used 6904
_cell_measurement_temperature 296(2)
_cell_measurement_theta_max 25.3491
_cell_measurement_theta_min 3.0585
_cell_volume 1908.4(6)
_computing_cell_refinement 'CrystalClear (Rigaku, 2007)'
_computing_data_collection 'CrystalClear (Rigaku, 2007)'
_computing_data_reduction 'CrystalClear (Rigaku, 2007)'
_computing_molecular_graphics 'DIAMOND (Brandenburg, 1999)'
_computing_publication_material 'SHELXTL (Sheldrick, 2008)'
_computing_structure_refinement 'SHELXL97 (Sheldrick, 2008)'
_computing_structure_solution 'SHELXS97 (Sheldrick, 2008)'
_diffrn_ambient_temperature 296(2)
_diffrn_measured_fraction_theta_full 0.998
_diffrn_measured_fraction_theta_max 0.998
_diffrn_measurement_device_type 'Rigaku Mercury'
_diffrn_measurement_method \w
_diffrn_radiation_monochromator graphite
_diffrn_radiation_source 'fine-focus sealed tube'
_diffrn_radiation_type MoK\a
_diffrn_radiation_wavelength 0.71073
_diffrn_reflns_av_R_equivalents 0.0439
_diffrn_reflns_av_sigmaI/netI 0.0334
_diffrn_reflns_limit_h_max 12
_diffrn_reflns_limit_h_min -12
_diffrn_reflns_limit_k_max 13
_diffrn_reflns_limit_k_min -13
_diffrn_reflns_limit_l_max 19
_diffrn_reflns_limit_l_min -18
_diffrn_reflns_number 18181
_diffrn_reflns_theta_full 25.35
_diffrn_reflns_theta_max 25.35
_diffrn_reflns_theta_min 3.06
_diffrn_standards_decay_% 0
_diffrn_standards_interval_count 0
_diffrn_standards_interval_time 0
_diffrn_standards_number 0
_exptl_absorpt_coefficient_mu 5.471
_exptl_absorpt_correction_T_max 0.4229
_exptl_absorpt_correction_T_min 0.3659
_exptl_absorpt_correction_type multi-scan
_exptl_absorpt_process_details '(REQAB; Jacobson, 1998)'
_exptl_crystal_colour yellow
_exptl_crystal_density_diffrn 2.256
_exptl_crystal_density_method 'not measured'
_exptl_crystal_description block
_exptl_crystal_F_000 1224
_exptl_crystal_size_max 0.23
_exptl_crystal_size_mid 0.20
_exptl_crystal_size_min 0.19
_refine_diff_density_max 0.785
_refine_diff_density_min -1.137
_refine_ls_extinction_method none
_refine_ls_goodness_of_fit_ref 1.038
_refine_ls_hydrogen_treatment constr
_refine_ls_matrix_type full
_refine_ls_number_parameters 221
_refine_ls_number_reflns 3484
_refine_ls_number_restraints 0
_refine_ls_restrained_S_all 1.038
_refine_ls_R_factor_all 0.0518
_refine_ls_R_factor_gt 0.0436
_refine_ls_shift/su_max 0.001
_refine_ls_shift/su_mean 0.000
_refine_ls_structure_factor_coef Fsqd
_refine_ls_weighting_details 'calc w=1/[\s^2^(Fo^2^)+(0.1000P)^2^] where P=(Fo^2^+2Fc^2^)/3'
_refine_ls_weighting_scheme calc
_refine_ls_wR_factor_gt 0.1375
_refine_ls_wR_factor_ref 0.1444
_reflns_number_gt 3090
_reflns_number_total 3484
_reflns_threshold_expression I>2\s(I)
_cod_data_source_file su2284.cif
_cod_data_source_block I
_cod_original_cell_volume 1908.3(7)
_cod_original_sg_symbol_H-M 'P 21/c'
_cod_database_code 2231312
_cod_database_fobs_code 2231312

loop_
_symmetry_equiv_pos_site_id
_symmetry_equiv_pos_as_xyz
1 x,y,z
2 -x,1/2+y,1/2-z
3 -x,-y,-z
4 x,1/2-y,1/2+z

loop_
_atom_site_aniso_label
_atom_site_aniso_U_11
_atom_site_aniso_U_22
_atom_site_aniso_U_33
_atom_site_aniso_U_12
_atom_site_aniso_U_13
_atom_site_aniso_U_23
I1 0.0518(3) 0.0381(3) 0.0481(3) -0.0022(2) 0.0159(2) -0.0044(2)
I2 0.0392(3) 0.0522(3) 0.0810(4) -0.0087(2) 0.0229(3) -0.0150(2)
Cu1 0.0423(5) 0.0509(5) 0.0544(5) -0.0101(4) 0.0032(4) -0.0077(4)
Cu2 0.0319(5) 0.0540(6) 0.0667(6) 0.0032(4) 0.0112(4) 0.0004(4)
N1 0.027(3) 0.038(3) 0.034(2) 0.000(2) 0.005(2) -0.003(2)
N2 0.027(3) 0.037(3) 0.032(2) 0.000(2) 0.007(2) 0.001(2)
N3 0.030(3) 0.036(3) 0.033(2) 0.001(2) 0.008(2) 0.003(2)
N4 0.035(3) 0.036(3) 0.039(3) -0.002(2) 0.002(2) -0.003(2)
N5 0.034(3) 0.031(3) 0.051(3) 0.003(2) 0.003(2) 0.002(2)
C1 0.033(3) 0.034(3) 0.035(3) 0.000(3) 0.007(3) 0.003(3)
C2 0.040(4) 0.036(3) 0.035(3) -0.005(3) 0.003(3) 0.001(3)
C3 0.044(4) 0.031(3) 0.045(3) 0.000(3) 0.013(3) -0.003(3)
C4 0.037(3) 0.032(3) 0.037(3) 0.000(3) 0.006(3) 0.000(3)
C5 0.031(3) 0.031(3) 0.036(3) -0.004(3) 0.003(3) -0.003(2)
C6 0.029(3) 0.039(3) 0.049(4) 0.006(3) 0.011(3) -0.004(3)
C7 0.031(3) 0.039(4) 0.045(3) 0.002(3) -0.003(3) 0.001(3)
C8 0.033(3) 0.031(3) 0.044(3) 0.002(3) 0.002(3) -0.009(3)
C9 0.033(4) 0.085(6) 0.066(5) -0.003(4) 0.012(4) -0.018(4)
C10 0.047(4) 0.064(5) 0.038(3) 0.009(4) 0.001(3) -0.010(3)
C11 0.029(3) 0.048(4) 0.043(3) -0.009(3) -0.003(3) -0.005(3)
C12 0.031(4) 0.052(4) 0.066(4) 0.004(3) 0.000(3) 0.006(4)
C13 0.045(4) 0.039(4) 0.052(4) -0.003(3) 0.005(3) 0.006(3)
C14 0.049(5) 0.054(5) 0.072(5) -0.011(4) 0.002(4) -0.008(4)
C15 0.073(6) 0.046(5) 0.101(7) 0.011(4) 0.010(5) -0.001(5)

loop_
_atom_site_type_symbol
_atom_site_label
_atom_site_fract_x
_atom_site_fract_y
_atom_site_fract_z
_atom_site_U_iso_or_equiv
_atom_site_thermal_displace_type
_atom_site_calc_flag
_atom_site_refinement_flags
_atom_site_occupancy
I I1 0.89222(5) 0.01954(4) 0.10655(3) 0.0451(2) Uani d . 1.000
I I2 0.69949(5) -0.31427(5) 0.14285(3) 0.0560(2) Uani d . 1.000
Cu Cu1 1.09482(9) 0.06814(8) 0.03673(5) 0.0496(3) Uani d . 1.000
Cu Cu2 0.88858(8) -0.21963(8) 0.09155(6) 0.0505(3) Uani d . 1.000
N N1 1.0760(5) 0.2853(4) 0.0443(3) 0.0330(16) Uani d . 1.000
N N2 0.8750(5) 0.3195(4) -0.0368(3) 0.0317(16) Uani d . 1.000
N N3 0.9228(5) 0.2702(4) -0.1017(3) 0.0327(16) Uani d . 1.000
N N4 1.2814(5) 0.2399(4) 0.1183(3) 0.0370(17) Uani d . 1.000
N N5 1.2690(5) 0.1243(4) 0.0920(3) 0.0390(17) Uani d . 1.000
C C1 1.1655(6) 0.3094(5) 0.1094(4) 0.0338(17) Uani d . 1.000
C C2 1.1460(6) 0.3916(5) 0.1671(4) 0.0373(19) Uani d . 1.000
C C3 1.0338(7) 0.4591(5) 0.1528(4) 0.0394(19) Uani d . 1.000
C C4 0.9396(6) 0.4392(5) 0.0853(4) 0.0353(17) Uani d . 1.000
C C5 0.9650(6) 0.3487(5) 0.0339(3) 0.0329(17) Uani d . 1.000
C C6 0.7411(6) 0.3407(6) -0.0557(4) 0.0385(19) Uani d . 1.000
C C7 0.7065(6) 0.3060(6) -0.1340(4) 0.0392(19) Uani d . 1.000
C C8 0.8209(6) 0.2622(5) -0.1604(4) 0.0364(17) Uani d . 1.000
C C9 0.6551(7) 0.3812(8) 0.0042(5) 0.061(3) Uani d . 1.000
C C10 0.8402(7) 0.2080(7) -0.2401(4) 0.050(2) Uani d . 1.000
C C11 1.4084(6) 0.2670(6) 0.1455(4) 0.0409(19) Uani d . 1.000
C C12 1.4805(7) 0.1673(6) 0.1367(5) 0.050(2) Uani d . 1.000
C C13 1.3894(7) 0.0821(6) 0.1042(4) 0.046(2) Uani d . 1.000
C C14 1.4556(8) 0.3854(7) 0.1752(5) 0.059(3) Uani d . 1.000
C C15 1.4186(10) -0.0425(7) 0.0865(6) 0.074(3) Uani d . 1.000
H H2 1.20710 0.40110 0.21430 0.0450 Uiso c R 1.000
H H3 1.02100 0.51880 0.18890 0.0470 Uiso c R 1.000
H H4 0.86290 0.48410 0.07480 0.0420 Uiso c R 1.000
H H7 0.62240 0.31040 -0.16460 0.0470 Uiso c R 1.000
H H9A 0.64980 0.46510 0.00300 0.0910 Uiso c R 1.000
H H9B 0.69250 0.35580 0.05800 0.0910 Uiso c R 1.000
H H9C 0.56790 0.34870 -0.01000 0.0910 Uiso c R 1.000
H H10A 0.93010 0.21970 -0.24900 0.0750 Uiso c R 1.000
H H10B 0.78090 0.24390 -0.28360 0.0750 Uiso c R 1.000
H H10C 0.82190 0.12560 -0.23880 0.0750 Uiso c R 1.000
H H12 1.57190 0.15840 0.14980 0.0610 Uiso c R 1.000
H H14A 1.40540 0.44440 0.14280 0.0890 Uiso c R 1.000
H H14B 1.54790 0.39370 0.17060 0.0890 Uiso c R 1.000
H H14C 1.44390 0.39430 0.23130 0.0890 Uiso c R 1.000
H H15A 1.37580 -0.09290 0.12080 0.1100 Uiso c R 1.000
H H15B 1.51270 -0.05530 0.09690 0.1100 Uiso c R 1.000
H H15C 1.38620 -0.05940 0.03030 0.1100 Uiso c R 1.000

loop_
_atom_type_symbol
_atom_type_description
_atom_type_scat_dispersion_real
_atom_type_scat_dispersion_imag
_atom_type_scat_source
C C 0.0033 0.0016 'International Tables Vol C Tables 4.2.6.8 and 6.1.1.4'
H H 0.0000 0.0000 'International Tables Vol C Tables 4.2.6.8 and 6.1.1.4'
N N 0.0061 0.0033 'International Tables Vol C Tables 4.2.6.8 and 6.1.1.4'
Cu Cu 0.3201 1.2651 'International Tables Vol C Tables 4.2.6.8 and 6.1.1.4'
I I -0.4742 1.8119 'International Tables Vol C Tables 4.2.6.8 and 6.1.1.4'

loop_
_geom_angle_atom_site_label_1
_geom_angle_atom_site_label_2
_geom_angle_atom_site_label_3
_geom_angle_site_symmetry_1
_geom_angle_site_symmetry_3
_geom_angle
_geom_angle_publ_flag
Cu1 I1 Cu2 . . 100.07(4) no
Cu1 I1 Cu1 . 3_755 61.18(4) no
Cu1 I1 Cu2 3_755 . 62.30(4) no
I1 Cu1 N1 . . 96.83(13) no
I1 Cu1 N5 . . 125.92(15) no
I1 Cu1 I1 . 3_755 118.82(5) no
N1 Cu1 N5 . . 74.01(18) no
I1 Cu1 N1 3_755 . 116.39(12) no
I1 Cu1 N5 3_755 . 112.48(15) no
I1 Cu2 I2 . . 113.91(5) no
I1 Cu2 N1 . 3_755 112.72(12) no
I1 Cu2 N3 . 3_755 106.36(14) no
I2 Cu2 N1 . 3_755 114.38(13) no
I2 Cu2 N3 . 3_755 129.64(15) no
N1 Cu2 N3 3_755 3_755 73.41(19) no
Cu1 N1 C1 . . 101.4(4) no
Cu1 N1 C5 . . 127.2(4) no
Cu1 N1 Cu2 . 3_755 68.04(13) no
C1 N1 C5 . . 117.2(5) no
Cu2 N1 C1 3_755 . 129.0(4) no
Cu2 N1 C5 3_755 . 106.7(3) no
N3 N2 C5 . . 119.0(5) no
N3 N2 C6 . . 110.7(5) no
C5 N2 C6 . . 130.1(5) no
N2 N3 C8 . . 106.0(5) no
Cu2 N3 N2 3_755 . 120.5(4) no
Cu2 N3 C8 3_755 . 133.5(4) no
N5 N4 C1 . . 117.8(5) no
N5 N4 C11 . . 111.2(5) no
C1 N4 C11 . . 130.9(5) no
Cu1 N5 N4 . . 119.1(4) no
Cu1 N5 C13 . . 135.2(4) no
N4 N5 C13 . . 105.3(5) no
N1 C1 N4 . . 115.4(5) no
N1 C1 C2 . . 123.4(6) no
N4 C1 C2 . . 121.2(6) no
C1 C2 C3 . . 117.9(6) no
C2 C3 C4 . . 120.6(6) no
C3 C4 C5 . . 116.7(6) no
N1 C5 N2 . . 114.3(5) no
N1 C5 C4 . . 124.0(5) no
N2 C5 C4 . . 121.7(5) no
N2 C6 C7 . . 105.9(5) no
N2 C6 C9 . . 124.4(6) no
C7 C6 C9 . . 129.4(6) no
C6 C7 C8 . . 107.2(6) no
N3 C8 C7 . . 110.3(6) no
N3 C8 C10 . . 119.1(6) no
C7 C8 C10 . . 130.6(6) no
N4 C11 C12 . . 106.1(6) no
N4 C11 C14 . . 124.5(6) no
C12 C11 C14 . . 129.4(6) no
C11 C12 C13 . . 106.5(6) no
N5 C13 C12 . . 111.0(6) no
N5 C13 C15 . . 122.2(7) no
C12 C13 C15 . . 126.9(7) no
C1 C2 H2 . . 121.00 no
C3 C2 H2 . . 121.00 no
C2 C3 H3 . . 120.00 no
C4 C3 H3 . . 120.00 no
C3 C4 H4 . . 122.00 no
C5 C4 H4 . . 122.00 no
C6 C7 H7 . . 126.00 no
C8 C7 H7 . . 126.00 no
C6 C9 H9A . . 109.00 no
C6 C9 H9B . . 109.00 no
C6 C9 H9C . . 109.00 no
H9A C9 H9B . . 110.00 no
H9A C9 H9C . . 110.00 no
H9B C9 H9C . . 110.00 no
C8 C10 H10A . . 109.00 no
C8 C10 H10B . . 109.00 no
C8 C10 H10C . . 109.00 no
H10A C10 H10B . . 109.00 no
H10A C10 H10C . . 109.00 no
H10B C10 H10C . . 109.00 no
C11 C12 H12 . . 127.00 no
C13 C12 H12 . . 127.00 no
C11 C14 H14A . . 109.00 no
C11 C14 H14B . . 110.00 no
C11 C14 H14C . . 110.00 no
H14A C14 H14B . . 109.00 no
H14A C14 H14C . . 109.00 no
H14B C14 H14C . . 109.00 no
C13 C15 H15A . . 110.00 no
C13 C15 H15B . . 109.00 no
C13 C15 H15C . . 109.00 no
H15A C15 H15B . . 110.00 no
H15A C15 H15C . . 109.00 no
H15B C15 H15C . . 109.00 no

loop_
_geom_bond_atom_site_label_1
_geom_bond_atom_site_label_2
_geom_bond_site_symmetry_2
_geom_bond_distance
_geom_bond_publ_flag
I1 Cu1 . 2.5758(12) no
I1 Cu2 . 2.7435(12) no
I1 Cu1 3_755 2.5988(11) no
I2 Cu2 . 2.4704(11) no
Cu1 N1 . 2.493(5) no
Cu1 N5 . 1.978(5) no
Cu2 N1 3_755 2.451(5) no
Cu2 N3 3_755 1.991(5) no
N1 C1 . 1.333(8) no
N1 C5 . 1.333(8) no
N2 N3 . 1.367(7) no
N2 C5 . 1.415(7) no
N2 C6 . 1.375(8) no
N3 C8 . 1.315(8) no
N4 N5 . 1.391(7) no
N4 C1 . 1.413(8) no
N4 C11 . 1.342(8) no
N5 C13 . 1.306(9) no
C1 C2 . 1.376(9) no
C2 C3 . 1.370(9) no
C3 C4 . 1.379(9) no
C4 C5 . 1.389(8) no
C6 C7 . 1.352(9) no
C6 C9 . 1.494(10) no
C7 C8 . 1.399(9) no
C8 C10 . 1.498(9) no
C11 C12 . 1.375(10) no
C11 C14 . 1.494(11) no
C12 C13 . 1.396(10) no
C13 C15 . 1.493(11) no
C2 H2 . 0.9300 no
C3 H3 . 0.9300 no
C4 H4 . 0.9300 no
C7 H7 . 0.9300 no
C9 H9A . 0.9600 no
C9 H9B . 0.9600 no
C9 H9C . 0.9600 no
C10 H10A . 0.9600 no
C10 H10B . 0.9600 no
C10 H10C . 0.9600 no
C12 H12 . 0.9300 no
C14 H14A . 0.9600 no
C14 H14B . 0.9600 no
C14 H14C . 0.9600 no
C15 H15A . 0.9600 no
C15 H15B . 0.9600 no
C15 H15C . 0.9600 no

loop_
_geom_torsion_atom_site_label_1
_geom_torsion_atom_site_label_2
_geom_torsion_atom_site_label_3
_geom_torsion_atom_site_label_4
_geom_torsion_site_symmetry_1
_geom_torsion_site_symmetry_2
_geom_torsion_site_symmetry_3
_geom_torsion_site_symmetry_4
_geom_torsion
_geom_torsion_publ_flag
Cu2 I1 Cu1 N1 . . . . 175.69(12) no
Cu1 I1 Cu1 N1 3_755 . . . 125.23(12) no
Cu2 I1 Cu1 N5 . . . . -109.13(18) no
Cu1 I1 Cu1 N5 3_755 . . . -159.60(18) no
Cu2 I1 Cu1 I1 . . . 3_755 50.47(5) no
Cu1 I1 Cu1 I1 3_755 . . 3_755 0.02(10) no
Cu1 I1 Cu1 I1 3_755 3_755 . . 0.02(11) no
Cu2 I1 Cu1 I1 3_755 3_755 . . 120.94(6) no
Cu1 I1 Cu1 N1 3_755 3_755 . . -115.12(14) no
Cu2 I1 Cu1 N1 3_755 3_755 . . 5.83(14) no
Cu1 I1 Cu1 N5 3_755 3_755 . . 162.21(16) no
Cu2 I1 Cu1 N5 3_755 3_755 . . -76.85(15) no
Cu1 I1 Cu2 I2 . . . . -176.47(5) no
Cu1 I1 Cu2 I2 3_755 . . . -126.72(6) no
Cu1 I1 Cu2 N1 . . . 3_755 -44.00(14) no
Cu1 I1 Cu2 N1 3_755 . . 3_755 5.75(14) no
Cu1 I1 Cu2 N3 . . . 3_755 34.49(16) no
Cu1 I1 Cu2 N3 3_755 . . 3_755 84.24(16) no
N1 Cu1 N5 C13 . . . . -159.0(6) no
I1 Cu1 N5 N4 3_755 . . . 124.0(4) no
I1 Cu1 N5 C13 3_755 . . . -46.6(6) no
I1 Cu1 N1 C1 . . . . 99.2(4) no
I1 Cu1 N1 C5 . . . . -38.4(5) no
I1 Cu1 N1 Cu2 . . . 3_755 -133.19(9) no
N5 Cu1 N1 C1 . . . . -26.3(4) no
N5 Cu1 N1 C5 . . . . -163.9(5) no
N5 Cu1 N1 Cu2 . . . 3_755 101.33(18) no
I1 Cu1 N1 C1 3_755 . . . -133.9(3) no
I1 Cu1 N1 C5 3_755 . . . 88.5(5) no
I1 Cu1 N1 Cu2 3_755 . . 3_755 -6.23(15) no
I1 Cu1 N5 N4 . . . . -75.3(4) no
I1 Cu1 N5 C13 . . . . 114.2(6) no
N1 Cu1 N5 N4 . . . . 11.6(4) no
I1 Cu2 N1 Cu1 . . 3_755 3_755 -5.73(14) no
I1 Cu2 N1 C1 . . 3_755 3_755 -92.8(5) no
I1 Cu2 N1 C5 . . 3_755 3_755 118.3(3) no
I2 Cu2 N1 Cu1 . . 3_755 3_755 126.52(8) no
I2 Cu2 N1 C1 . . 3_755 3_755 39.5(5) no
I2 Cu2 N1 C5 . . 3_755 3_755 -109.5(4) no
I1 Cu2 N3 N2 . . 3_755 3_755 -114.1(4) no
I1 Cu2 N3 C8 . . 3_755 3_755 61.9(6) no
I2 Cu2 N3 N2 . . 3_755 3_755 103.6(4) no
I2 Cu2 N3 C8 . . 3_755 3_755 -80.5(6) no
Cu1 N1 C1 N4 . . . . 36.9(6) no
Cu1 N1 C1 C2 . . . . -139.9(5) no
C5 N1 C1 N4 . . . . 179.8(5) no
C5 N1 C1 C2 . . . . 3.0(9) no
Cu2 N1 C1 N4 3_755 . . . -34.0(7) no
Cu2 N1 C1 C2 3_755 . . . 149.3(5) no
Cu1 N1 C5 N2 . . . . -48.7(6) no
Cu1 N1 C5 C4 . . . . 133.8(5) no
C1 N1 C5 N2 . . . . 179.3(5) no
C1 N1 C5 C4 . . . . 1.8(9) no
Cu2 N1 C5 N2 3_755 . . . 26.1(5) no
Cu2 N1 C5 C4 3_755 . . . -151.4(5) no
C5 N2 N3 C8 . . . . -174.6(5) no
C5 N2 N3 Cu2 . . . 3_755 8.5(6) no
C6 N2 N3 C8 . . . . 0.8(6) no
C6 N2 N3 Cu2 . . . 3_755 -176.1(4) no
N3 N2 C5 N1 . . . . -25.8(7) no
N3 N2 C5 C4 . . . . 151.8(5) no
C6 N2 C5 N1 . . . . 159.9(6) no
C6 N2 C5 C4 . . . . -22.5(9) no
N3 N2 C6 C7 . . . . -1.2(7) no
N3 N2 C6 C9 . . . . 172.7(6) no
C5 N2 C6 C7 . . . . 173.5(6) no
C5 N2 C6 C9 . . . . -12.7(11) no
N2 N3 C8 C7 . . . . -0.1(7) no
N2 N3 C8 C10 . . . . -178.4(5) no
Cu2 N3 C8 C7 3_755 . . . 176.3(4) no
Cu2 N3 C8 C10 3_755 . . . -2.0(9) no
C1 N4 N5 Cu1 . . . . 4.6(7) no
C1 N4 N5 C13 . . . . 177.7(5) no
C11 N4 N5 Cu1 . . . . -172.7(4) no
C11 N4 N5 C13 . . . . 0.5(7) no
N5 N4 C1 N1 . . . . -33.3(7) no
N5 N4 C1 C2 . . . . 143.6(6) no
C11 N4 C1 N1 . . . . 143.3(6) no
C11 N4 C1 C2 . . . . -39.8(10) no
N5 N4 C11 C12 . . . . 0.1(7) no
N5 N4 C11 C14 . . . . 177.7(6) no
C1 N4 C11 C12 . . . . -176.7(6) no
C1 N4 C11 C14 . . . . 1.0(11) no
Cu1 N5 C13 C12 . . . . 170.7(5) no
Cu1 N5 C13 C15 . . . . -10.8(10) no
N4 N5 C13 C12 . . . . -0.8(7) no
N4 N5 C13 C15 . . . . 177.7(6) no
N1 C1 C2 C3 . . . . -6.0(9) no
N4 C1 C2 C3 . . . . 177.4(6) no
C1 C2 C3 C4 . . . . 4.3(9) no
C2 C3 C4 C5 . . . . -0.1(9) no
C3 C4 C5 N1 . . . . -3.2(9) no
C3 C4 C5 N2 . . . . 179.4(5) no
N2 C6 C7 C8 . . . . 1.1(7) no
C9 C6 C7 C8 . . . . -172.4(7) no
C6 C7 C8 N3 . . . . -0.6(8) no
C6 C7 C8 C10 . . . . 177.4(7) no
N4 C11 C12 C13 . . . . -0.6(8) no
C14 C11 C12 C13 . . . . -178.1(7) no
C11 C12 C13 N5 . . . . 0.9(8) no
C11 C12 C13 C15 . . . . -177.5(7) no
